data_4024728
loop_
_publ_author_name
'Ismael J. Arroyo'
'Rongrong Hu'
'Gabriel Merino'
'Ben Zhong Tang'
'Eduardo Pe\~na-Cabrera'

_publ_section_title
;
The Smallest and One of the Brightest. Efficient Preparation and Optical
Description of the Parent Borondipyrromethene System
;
_journal_name_full 'Journal of Organic Chemistry'
_journal_page_first 5719
_journal_page_last 5722
_journal_paper_doi 10.1021/jo901014w
_journal_volume 74
_journal_year 2009
_chemical_formula_sum 'C9 H7 B F2 N2'
_chemical_formula_weight 191.98
_chemical_name_systematic
; 
 ? 
;
_space_group_IT_number 15
_symmetry_cell_setting monoclinic
_symmetry_space_group_name_Hall '-C 2yc'
_symmetry_space_group_name_H-M 'C 1 2/c 1'
_atom_sites_solution_hydrogens geom
_atom_sites_solution_primary direct
_atom_sites_solution_secondary difmap
_audit_creation_method SHELXL-97
_cell_angle_alpha 90.00
_cell_angle_beta 102.356(3)
_cell_angle_gamma 90.00
_cell_formula_units_Z 8
_cell_length_a 10.0581(3)
_cell_length_b 10.0142(2)
_cell_length_c 16.9881(4)
_cell_measurement_reflns_used 3463
_cell_measurement_temperature 173(2)
_cell_measurement_theta_max 71.39
_cell_measurement_theta_min 2.65
_cell_volume 1671.47(7)
_computing_structure_refinement 'SHELXL-97 (Sheldrick, 1997)'
_computing_structure_solution 'SHELXS-97 (Sheldrick, 1990)'
_diffrn_ambient_temperature 173(2)
_diffrn_measured_fraction_theta_full 0.981
_diffrn_measured_fraction_theta_max 0.966
_diffrn_radiation_monochromator graphite
_diffrn_radiation_source 'fine-focus sealed tube'
_diffrn_radiation_type CuK\a
_diffrn_radiation_wavelength 1.54178
_diffrn_reflns_av_R_equivalents 0.0226
_diffrn_reflns_av_sigmaI/netI 0.0175
_diffrn_reflns_limit_h_max 10
_diffrn_reflns_limit_h_min -12
_diffrn_reflns_limit_k_max 12
_diffrn_reflns_limit_k_min -10
_diffrn_reflns_limit_l_max 20
_diffrn_reflns_limit_l_min -20
_diffrn_reflns_number 4592
_diffrn_reflns_theta_full 66.50
_diffrn_reflns_theta_max 71.70
_diffrn_reflns_theta_min 6.47
_exptl_absorpt_coefficient_mu 1.052
_exptl_absorpt_correction_T_max 1.00
_exptl_absorpt_correction_T_min 0.42
_exptl_absorpt_correction_type multi-scan
_exptl_absorpt_process_details SADABS
_exptl_crystal_colour red
_exptl_crystal_density_diffrn 1.526
_exptl_crystal_density_method 'not measured'
_exptl_crystal_description block
_exptl_crystal_F_000 784
_exptl_crystal_size_max 0.40
_exptl_crystal_size_mid 0.35
_exptl_crystal_size_min 0.32
_refine_diff_density_max 0.186
_refine_diff_density_min -0.177
_refine_diff_density_rms 0.039
_refine_ls_extinction_method none
_refine_ls_goodness_of_fit_ref 0.990
_refine_ls_hydrogen_treatment constr
_refine_ls_matrix_type full
_refine_ls_number_parameters 127
_refine_ls_number_reflns 1589
_refine_ls_number_restraints 0
_refine_ls_restrained_S_all 0.990
_refine_ls_R_factor_all 0.0329
_refine_ls_R_factor_gt 0.0309
_refine_ls_shift/su_max 0.001
_refine_ls_shift/su_mean 0.000
_refine_ls_structure_factor_coef Fsqd
_refine_ls_weighting_details 'calc w=1/[\s^2^(Fo^2^)+(0.1000P)^2^+0.0000P] where P=(Fo^2^+2Fc^2^)/3'
_refine_ls_weighting_scheme calc
_refine_ls_wR_factor_gt 0.1066
_refine_ls_wR_factor_ref 0.1101
_reflns_number_gt 1483
_reflns_number_total 1589
_reflns_threshold_expression >2sigma(I)
_cod_data_source_file jo901014w_si_001.cif
_cod_data_source_block rong2
_cod_depositor_comments
;
The following automatic conversions were performed:
'_symmetry_cell_setting' value 'Monoclinic' changed to 'monoclinic'
according to '/home/saulius/struct/CIF-dictionaries/cif_core.dic'
dictionary named 'cif_core.dic' version 2.4.1 from 2010-06-29.

Automatic conversion script
Id: cif_fix_enum 1527 2010-12-29 10:47:43Z saulius 
;
_cod_original_sg_symbol_H-M C2/c
_cod_database_code 4024728

loop_
_symmetry_equiv_pos_as_xyz
'x, y, z'
'-x, y, -z+1/2'
'x+1/2, y+1/2, z'
'-x+1/2, y+1/2, -z+1/2'
'-x, -y, -z'
'x, -y, z-1/2'
'-x+1/2, -y+1/2, -z'
'x+1/2, -y+1/2, z-1/2'

loop_
_atom_site_label
_atom_site_type_symbol
_atom_site_fract_x
_atom_site_fract_y
_atom_site_fract_z
_atom_site_U_iso_or_equiv
_atom_site_adp_type
_atom_site_occupancy
_atom_site_symmetry_multiplicity
_atom_site_calc_flag
_atom_site_refinement_flags
_atom_site_disorder_assembly
_atom_site_disorder_group
B1 B 0.47011(11) 0.25841(12) 0.41722(7) 0.0299(3) Uani 1 1 d . . .
N1 N 0.35471(8) 0.33948(9) 0.36274(5) 0.0294(2) Uani 1 1 d . . .
N2 N 0.47407(8) 0.30325(8) 0.50472(5) 0.0294(2) Uani 1 1 d . . .
F1 F 0.59388(6) 0.28261(7) 0.39626(4) 0.0380(2) Uani 1 1 d . . .
F2 F 0.44214(7) 0.12196(6) 0.40920(4) 0.0377(2) Uani 1 1 d . . .
C1 C 0.32405(10) 0.34594(12) 0.28207(6) 0.0354(3) Uani 1 1 d . . .
H1A H 0.3724 0.3012 0.2476 0.043 Uiso 1 1 calc R . .
C2 C 0.21084(11) 0.42792(11) 0.25592(7) 0.0366(3) Uani 1 1 d . . .
H2A H 0.1700 0.4492 0.2016 0.044 Uiso 1 1 calc R . .
C3 C 0.16961(10) 0.47209(10) 0.32372(7) 0.0341(3) Uani 1 1 d . . .
H3A H 0.0942 0.5286 0.3250 0.041 Uiso 1 1 calc R . .
C4 C 0.26039(10) 0.41755(10) 0.39076(6) 0.0295(3) Uani 1 1 d . . .
C5 C 0.26951(11) 0.43466(10) 0.47257(7) 0.0315(3) Uani 1 1 d . . .
H5A H 0.2016 0.4853 0.4903 0.038 Uiso 1 1 calc R . .
C6 C 0.37493(10) 0.37998(9) 0.52922(6) 0.0301(3) Uani 1 1 d . . .
C7 C 0.40923(11) 0.39117(11) 0.61389(7) 0.0356(3) Uani 1 1 d . . .
H7A H 0.3589 0.4372 0.6468 0.043 Uiso 1 1 calc R . .
C8 C 0.52882(12) 0.32317(12) 0.63968(7) 0.0387(3) Uani 1 1 d . . .
H8A H 0.5775 0.3138 0.6939 0.046 Uiso 1 1 calc R . .
C9 C 0.56583(11) 0.27006(11) 0.57120(7) 0.0367(3) Uani 1 1 d . . .
H9A H 0.6449 0.2179 0.5718 0.044 Uiso 1 1 calc R . .

loop_
_atom_site_aniso_label
_atom_site_aniso_U_11
_atom_site_aniso_U_22
_atom_site_aniso_U_33
_atom_site_aniso_U_23
_atom_site_aniso_U_13
_atom_site_aniso_U_12
B1 0.0280(5) 0.0322(6) 0.0314(6) -0.0019(4) 0.0106(4) 0.0028(4)
N1 0.0278(4) 0.0332(4) 0.0285(5) -0.0025(3) 0.0090(3) 0.0006(3)
N2 0.0281(4) 0.0310(4) 0.0297(5) -0.0014(3) 0.0078(3) 0.0004(3)
F1 0.0282(4) 0.0500(4) 0.0391(4) 0.0013(3) 0.0148(3) 0.0046(2)
F2 0.0438(4) 0.0314(4) 0.0395(4) -0.0054(2) 0.0126(3) 0.0030(2)
C1 0.0325(5) 0.0464(6) 0.0290(5) -0.0031(4) 0.0102(4) 0.0008(4)
C2 0.0339(5) 0.0442(6) 0.0304(5) 0.0009(4) 0.0043(4) -0.0009(4)
C3 0.0301(5) 0.0345(5) 0.0377(6) 0.0001(4) 0.0070(4) 0.0013(4)
C4 0.0282(5) 0.0291(5) 0.0329(5) -0.0021(4) 0.0105(4) 0.0002(3)
C5 0.0324(5) 0.0298(5) 0.0346(6) -0.0036(4) 0.0125(4) 0.0021(3)
C6 0.0329(5) 0.0267(5) 0.0331(5) -0.0030(3) 0.0128(4) -0.0018(3)
C7 0.0431(6) 0.0338(6) 0.0315(5) -0.0043(4) 0.0121(4) -0.0031(4)
C8 0.0426(6) 0.0419(6) 0.0298(5) -0.0028(4) 0.0040(4) -0.0034(4)
C9 0.0328(5) 0.0422(6) 0.0342(6) -0.0011(4) 0.0053(4) 0.0019(4)

loop_
_atom_type_symbol
_atom_type_description
_atom_type_scat_dispersion_real
_atom_type_scat_dispersion_imag
_atom_type_scat_source
C C 0.0181 0.0091 'International Tables Vol C Tables 4.2.6.8 and 6.1.1.4'
H H 0.0000 0.0000 'International Tables Vol C Tables 4.2.6.8 and 6.1.1.4'
B B 0.0090 0.0039 'International Tables Vol C Tables 4.2.6.8 and 6.1.1.4'
N N 0.0311 0.0180 'International Tables Vol C Tables 4.2.6.8 and 6.1.1.4'
F F 0.0727 0.0534 'International Tables Vol C Tables 4.2.6.8 and 6.1.1.4'

loop_
_geom_angle_atom_site_label_1
_geom_angle_atom_site_label_2
_geom_angle_atom_site_label_3
_geom_angle
_geom_angle_site_symmetry_1
_geom_angle_site_symmetry_3
_geom_angle_publ_flag
F1 B1 F2 108.61(8) . . ?
F1 B1 N2 110.88(8) . . ?
F2 B1 N2 109.98(9) . . ?
F1 B1 N1 110.70(9) . . ?
F2 B1 N1 110.17(8) . . ?
N2 B1 N1 106.50(8) . . ?
C1 N1 C4 107.37(9) . . ?
C1 N1 B1 127.94(9) . . ?
C4 N1 B1 124.67(9) . . ?
C9 N2 C6 107.07(9) . . ?
C9 N2 B1 127.64(9) . . ?
C6 N2 B1 125.15(8) . . ?
N1 C1 C2 110.31(9) . . ?
C3 C2 C1 107.07(10) . . ?
C2 C3 C4 107.00(9) . . ?
C5 C4 N1 120.69(10) . . ?
C5 C4 C3 131.01(10) . . ?
N1 C4 C3 108.25(9) . . ?
C6 C5 C4 121.73(10) . . ?
C5 C6 N2 120.15(10) . . ?
C5 C6 C7 131.46(10) . . ?
N2 C6 C7 108.33(9) . . ?
C8 C7 C6 107.05(10) . . ?
C7 C8 C9 107.12(10) . . ?
N2 C9 C8 110.42(10) . . ?

loop_
_geom_bond_atom_site_label_1
_geom_bond_atom_site_label_2
_geom_bond_distance
_geom_bond_site_symmetry_2
_geom_bond_publ_flag
B1 F1 1.3875(12) . ?
B1 F2 1.3958(13) . ?
B1 N2 1.5450(14) . ?
B1 N1 1.5503(14) . ?
N1 C1 1.3404(14) . ?
N1 C4 1.3896(13) . ?
N2 C9 1.3386(15) . ?
N2 C6 1.3913(12) . ?
C1 C2 1.3969(16) . ?
C2 C3 1.3779(16) . ?
C3 C4 1.4086(15) . ?
C4 C5 1.3837(15) . ?
C5 C6 1.3833(16) . ?
C6 C7 1.4100(15) . ?
C7 C8 1.3700(17) . ?
C8 C9 1.4001(16) . ?
